data_7005590
loop_
_publ_author_name
'Wei, Kai-Ju'
'Ni, Jia'
'Xie, Yong-Shu'
'Liu, Yangzhong'
'Liu, Qing-Liang'

_publ_section_title
;
 Self-assembled hetero-bimetallic coordination cage and cation-clusters
 with micro(2)-Cl bridging using a flexible two-arm ferrocene amide
 linker.
;
_journal_issue 31
_journal_name_full 'Dalton transactions (Cambridge, England : 2003)'
_journal_page_first 3390
_journal_page_last 3397
_journal_paper_doi 10.1039/b703363j
_journal_year 2007
_chemical_formula_sum 'C46 H46 Cl2 Co Fe N8 O13'
_chemical_formula_weight 1160.44
_chemical_name_systematic
;
?
;
_space_group_IT_number 70
_symmetry_cell_setting orthorhombic
_symmetry_space_group_name_Hall '-F 2uv 2vw'
_symmetry_space_group_name_H-M 'F d d d :2'
_atom_sites_solution_hydrogens geom
_atom_sites_solution_primary direct
_atom_sites_solution_secondary difmap
_audit_creation_method SHELXL-97
_cell_angle_alpha 90.00
_cell_angle_beta 90.00
_cell_angle_gamma 90.00
_cell_formula_units_Z 16
_cell_length_a 17.9062(8)
_cell_length_b 21.4295(9)
_cell_length_c 53.006(2)
_cell_measurement_temperature 293(2)
_cell_volume 20339.5(15)
_computing_cell_refinement 'SAINT (Bruker, 2002)'
_computing_data_collection 'SMART (Bruker, 2002)'
_computing_data_reduction SAINT
_computing_molecular_graphics 'ORTEP-II (Johnson, 1976)'
_computing_publication_material SHELXL-97
_computing_structure_refinement 'SHELXL-97 (Sheldrick, 1997)'
_computing_structure_solution 'SHELXS-97 (Sheldrick, 1997)'
_diffrn_ambient_temperature 293(2)
_diffrn_measured_fraction_theta_full 0.928
_diffrn_measured_fraction_theta_max 0.928
_diffrn_measurement_device_type 'Bruker APEX area-dectector diffractometer'
_diffrn_measurement_method '\f and \w-scan'
_diffrn_radiation_monochromator graphite
_diffrn_radiation_source 'fine-focus sealed tube'
_diffrn_radiation_type MoK\a
_diffrn_radiation_wavelength 0.71073
_diffrn_reflns_av_R_equivalents 0.0303
_diffrn_reflns_av_sigmaI/netI 0.0254
_diffrn_reflns_limit_h_max 20
_diffrn_reflns_limit_h_min -14
_diffrn_reflns_limit_k_max 25
_diffrn_reflns_limit_k_min -23
_diffrn_reflns_limit_l_max 59
_diffrn_reflns_limit_l_min -60
_diffrn_reflns_number 23061
_diffrn_reflns_theta_full 25.00
_diffrn_reflns_theta_max 25.00
_diffrn_reflns_theta_min 2.99
_diffrn_standards_decay_% 0
_diffrn_standards_interval_count 0
_diffrn_standards_interval_time 0
_diffrn_standards_number 0
_exptl_absorpt_coefficient_mu 1.061
_exptl_absorpt_correction_T_max 0.7210
_exptl_absorpt_correction_T_min 0.6763
_exptl_absorpt_correction_type multi-scan
_exptl_absorpt_process_details 'SADABS (Bruker, 2002)'
_exptl_crystal_colour orange
_exptl_crystal_density_diffrn 1.516
_exptl_crystal_density_method 'not measured'
_exptl_crystal_description octahedron
_exptl_crystal_F_000 9520
_exptl_crystal_size_max 0.40
_exptl_crystal_size_mid 0.35
_exptl_crystal_size_min 0.33
_refine_diff_density_max 1.725
_refine_diff_density_min -0.634
_refine_diff_density_rms 0.143
_refine_ls_extinction_method none
_refine_ls_goodness_of_fit_ref 1.081
_refine_ls_hydrogen_treatment constr
_refine_ls_matrix_type full
_refine_ls_number_parameters 329
_refine_ls_number_reflns 4168
_refine_ls_number_restraints 0
_refine_ls_restrained_S_all 1.081
_refine_ls_R_factor_all 0.0987
_refine_ls_R_factor_gt 0.0869
_refine_ls_shift/su_max 0.001
_refine_ls_shift/su_mean 0.000
_refine_ls_structure_factor_coef Fsqd
_refine_ls_weighting_details 'calc w=1/[\s^2^(Fo^2^)+(0.1623P)^2^+227.0368P] where P=(Fo^2^+2Fc^2^)/3'
_refine_ls_weighting_scheme calc
_refine_ls_wR_factor_gt 0.2515
_refine_ls_wR_factor_ref 0.2649
_reflns_number_gt 3410
_reflns_number_total 4168
_reflns_threshold_expression >2sigma(I)
_cod_data_source_file b703363j.txt
_cod_data_source_block complex_3
_cod_depositor_comments
;
The following automatic conversions were performed:
'_symmetry_cell_setting' value 'Orthorhombic' changed to 'orthorhombic'
according to '/home/saulius/struct/CIF-dictionaries/cif_core.dic'
dictionary named 'cif_core.dic' version 2.4.1 from
2010-06-29.

'_exptl_absorpt_correction_type' value 'Multi-scan' changed
to 'multi-scan' according to
'/home/saulius/struct/CIF-dictionaries/cif_core.dic' dictionary named
'cif_core.dic' version 2.4.1 from 2010-06-29.

Automatic conversion script
Id: cif_fix_enum 1527 2010-12-29 10:47:43Z saulius 
;
_cod_original_cell_volume 20339.7(16)
_cod_original_sg_symbol_H-M Fddd
_cod_original_formula_sum 'C46 H46 Cl2 Co Fe1 N8 O13'
_cod_database_code 7005590

loop_
_symmetry_equiv_pos_as_xyz
'x, y, z'
'-x+3/4, -y+3/4, z'
'-x+3/4, y, -z+3/4'
'x, -y+3/4, -z+3/4'
'x, y+1/2, z+1/2'
'-x+3/4, -y+5/4, z+1/2'
'-x+3/4, y+1/2, -z+5/4'
'x, -y+5/4, -z+5/4'
'x+1/2, y, z+1/2'
'-x+5/4, -y+3/4, z+1/2'
'-x+5/4, y, -z+5/4'
'x+1/2, -y+3/4, -z+5/4'
'x+1/2, y+1/2, z'
'-x+5/4, -y+5/4, z'
'-x+5/4, y+1/2, -z+3/4'
'x+1/2, -y+5/4, -z+3/4'
'-x, -y, -z'
'x-3/4, y-3/4, -z'
'x-3/4, -y, z-3/4'
'-x, y-3/4, z-3/4'
'-x, -y+1/2, -z+1/2'
'x-3/4, y-1/4, -z+1/2'
'x-3/4, -y+1/2, z-1/4'
'-x, y-1/4, z-1/4'
'-x+1/2, -y, -z+1/2'
'x-1/4, y-3/4, -z+1/2'
'x-1/4, -y, z-1/4'
'-x+1/2, y-3/4, z-1/4'
'-x+1/2, -y+1/2, -z'
'x-1/4, y-1/4, -z'
'x-1/4, -y+1/2, z-3/4'
'-x+1/2, y-1/4, z-3/4'

loop_
_atom_site_label
_atom_site_type_symbol
_atom_site_fract_x
_atom_site_fract_y
_atom_site_fract_z
_atom_site_U_iso_or_equiv
_atom_site_adp_type
_atom_site_occupancy
_atom_site_symmetry_multiplicity
_atom_site_calc_flag
_atom_site_refinement_flags
_atom_site_disorder_assembly
_atom_site_disorder_group
Fe1 Fe 0.82771(5) 0.64403(4) 0.024417(18) 0.0499(4) Uani 1 1 d . . .
Co1 Co 1.1250 0.50544(6) 0.1250 0.0444(4) Uani 1 2 d S . .
C1 C 0.9378(4) 0.6589(4) 0.02274(15) 0.0634(19) Uani 1 1 d . . .
C2 C 0.9124(5) 0.6389(3) -0.00097(18) 0.078(3) Uani 1 1 d . . .
H2 H 0.9287 0.6038 -0.0097 0.094 Uiso 1 1 calc R . .
C3 C 0.8556(5) 0.6833(4) -0.00942(15) 0.073(2) Uani 1 1 d . . .
H3 H 0.8269 0.6814 -0.0240 0.088 Uiso 1 1 calc R . .
C4 C 0.8538(5) 0.7292(3) 0.00925(15) 0.0661(19) Uani 1 1 d . . .
H4 H 0.8245 0.7650 0.0089 0.079 Uiso 1 1 calc R . .
C5 C 0.9032(5) 0.7130(4) 0.02868(17) 0.071(2) Uani 1 1 d . . .
H5 H 0.9110 0.7359 0.0434 0.085 Uiso 1 1 calc R . .
C6 C 0.9876(4) 0.6250(4) 0.04119(14) 0.0602(18) Uani 1 1 d . . .
C7 C 1.0839(3) 0.5468(3) 0.04570(11) 0.0416(13) Uani 1 1 d . . .
C8 C 1.0871(3) 0.5456(3) 0.07178(11) 0.0445(14) Uani 1 1 d . . .
H8 H 1.0570 0.5727 0.0809 0.053 Uiso 1 1 calc R . .
C9 C 1.1763(4) 0.4680(3) 0.07121(12) 0.0514(16) Uani 1 1 d . . .
H9 H 1.2066 0.4401 0.0799 0.062 Uiso 1 1 calc R . .
C10 C 1.1781(4) 0.4685(3) 0.04533(12) 0.0521(16) Uani 1 1 d . . .
H10 H 1.2109 0.4427 0.0366 0.063 Uiso 1 1 calc R . .
C11 C 1.1311(3) 0.5076(3) 0.03249(12) 0.0477(15) Uani 1 1 d . . .
H11 H 1.1309 0.5078 0.0149 0.057 Uiso 1 1 calc R . .
C12 C 0.8093(5) 0.5788(5) 0.05146(18) 0.082(3) Uani 1 1 d . . .
H12 H 0.8471 0.5582 0.0601 0.098 Uiso 1 1 calc R . .
C13 C 0.7740(5) 0.5596(4) 0.02834(16) 0.070(2) Uani 1 1 d . . .
H13 H 0.7835 0.5234 0.0192 0.084 Uiso 1 1 calc R . .
C14 C 0.7223(4) 0.6065(4) 0.02232(16) 0.073(2) Uani 1 1 d . . .
H14 H 0.6922 0.6066 0.0080 0.088 Uiso 1 1 calc R . .
C15 C 0.7226(5) 0.6516(4) 0.04016(18) 0.080(2) Uani 1 1 d . . .
H15 H 0.6925 0.6870 0.0400 0.096 Uiso 1 1 calc R . .
C16 C 0.7733(5) 0.6375(4) 0.05850(17) 0.074(2) Uani 1 1 d . . .
C17 C 0.7889(5) 0.6757(4) 0.08145(18) 0.080(2) Uani 1 1 d . . .
C18 C 0.8874(3) 0.7085(3) 0.11116(12) 0.0479(15) Uani 1 1 d . . .
C19 C 0.9647(3) 0.7092(3) 0.11238(11) 0.0478(14) Uani 1 1 d . . .
H19 H 0.9909 0.6828 0.1016 0.057 Uiso 1 1 calc R . .
C20 C 0.9658(4) 0.7813(3) 0.14386(12) 0.0571(17) Uani 1 1 d . . .
H20 H 0.9918 0.8076 0.1547 0.069 Uiso 1 1 calc R . .
C21 C 0.8885(4) 0.7809(4) 0.14460(15) 0.071(2) Uani 1 1 d . . .
H21 H 0.8634 0.8055 0.1563 0.085 Uiso 1 1 calc R . .
C22 C 0.8494(4) 0.7448(4) 0.12828(13) 0.0629(19) Uani 1 1 d . . .
H22 H 0.7975 0.7446 0.1287 0.075 Uiso 1 1 calc R . .
C23 C 0.0702(15) 0.2978(12) 0.0788(5) 0.235(11) Uiso 1 1 d . . .
H23A H 0.0660 0.2531 0.0788 0.352 Uiso 1 1 calc R . .
H23B H 0.0632 0.3134 0.0620 0.352 Uiso 1 1 calc R . .
H23C H 0.0328 0.3152 0.0897 0.352 Uiso 1 1 calc R . .
Cl1 Cl 1.1250 0.6250 0.1250 0.0454(7) Uani 1 4 d S . .
Cl2 Cl 0.1250 0.6250 0.96510(7) 0.107(2) Uani 0.75 2 d SP . .
Cl3 Cl 0.8750 0.8750 0.05970(9) 0.122(2) Uani 0.75 2 d SP . .
N1 N 1.0342(3) 0.5858(2) 0.03241(10) 0.0490(13) Uani 1 1 d . . .
H1A H 1.0356 0.5828 0.0162 0.059 Uiso 1 1 calc R . .
N2 N 1.1322(3) 0.5066(2) 0.08428(9) 0.0464(12) Uani 1 1 d . . .
N3 N 0.8529(3) 0.6713(3) 0.09256(11) 0.0565(14) Uani 1 1 d . . .
H3A H 0.8793 0.6402 0.0875 0.068 Uiso 1 1 d R . .
N4 N 1.0039(3) 0.7451(2) 0.12801(9) 0.0473(12) Uani 1 1 d . . .
O1 O 0.9819(3) 0.6356(3) 0.06391(11) 0.088(2) Uani 1 1 d . . .
O2 O 0.7412(4) 0.7140(5) 0.08907(16) 0.137(3) Uani 1 1 d . . .
O3 O 1.1250 0.4063(3) 0.1250 0.071(2) Uani 1 2 d S . .
H3B H 1.1240 0.3935 0.1104 0.107 Uiso 1 1 calc R . .
O4 O 0.1804(9) 0.6105(9) 0.9478(2) 0.177(7) Uani 0.75 1 d P . .
O5 O 0.1027(17) 0.5774(9) 0.9793(3) 0.292(16) Uani 0.75 1 d P . .
O6 O 0.8982(8) 0.8248(6) 0.0734(2) 0.143(5) Uani 0.75 1 d P . .
O7 O 0.8174(19) 0.8579(14) 0.0460(6) 0.48(3) Uani 0.75 1 d P . .
O8 O 0.1465(14) 0.3161(10) 0.0882(5) 0.300(10) Uiso 1 1 d . . .
H8A H 0.1524 0.3031 0.1026 0.450 Uiso 1 1 calc R . .

loop_
_atom_site_aniso_label
_atom_site_aniso_U_11
_atom_site_aniso_U_22
_atom_site_aniso_U_33
_atom_site_aniso_U_23
_atom_site_aniso_U_13
_atom_site_aniso_U_12
Fe1 0.0384(6) 0.0541(6) 0.0573(7) -0.0018(4) -0.0159(4) -0.0011(4)
Co1 0.0390(7) 0.0622(7) 0.0320(7) 0.000 0.0004(5) 0.000
C1 0.036(4) 0.078(5) 0.076(5) 0.002(4) -0.010(3) -0.002(3)
C2 0.084(6) 0.053(4) 0.097(7) -0.004(4) 0.045(5) 0.002(4)
C3 0.067(5) 0.098(6) 0.055(5) 0.013(4) -0.019(4) -0.017(4)
C4 0.066(5) 0.056(4) 0.077(5) 0.013(4) -0.010(4) 0.006(3)
C5 0.064(5) 0.064(4) 0.083(6) 0.002(4) -0.024(4) -0.014(4)
C6 0.045(4) 0.086(5) 0.050(4) -0.011(3) -0.001(3) 0.001(4)
C7 0.043(3) 0.047(3) 0.035(3) -0.004(2) 0.003(2) -0.003(3)
C8 0.041(3) 0.058(3) 0.035(3) -0.005(3) 0.002(3) 0.010(3)
C9 0.047(4) 0.058(4) 0.049(4) -0.003(3) -0.003(3) 0.016(3)
C10 0.052(4) 0.060(4) 0.044(4) -0.007(3) 0.009(3) 0.011(3)
C11 0.053(4) 0.058(3) 0.033(3) -0.007(3) 0.004(3) 0.002(3)
C12 0.050(4) 0.101(6) 0.093(6) 0.042(5) -0.012(4) -0.019(4)
C13 0.067(5) 0.068(4) 0.075(5) -0.020(4) 0.017(4) -0.019(4)
C14 0.040(4) 0.109(7) 0.071(5) -0.008(5) -0.003(3) -0.012(4)
C15 0.063(5) 0.092(6) 0.086(6) -0.010(5) 0.009(5) 0.003(4)
C16 0.065(5) 0.078(5) 0.080(6) -0.024(4) 0.004(4) -0.019(4)
C17 0.053(5) 0.102(6) 0.086(6) -0.020(5) 0.012(4) 0.009(4)
C18 0.037(3) 0.061(4) 0.046(4) -0.005(3) 0.000(3) 0.009(3)
C19 0.038(3) 0.066(4) 0.040(3) -0.011(3) 0.003(3) 0.007(3)
C20 0.051(4) 0.070(4) 0.050(4) -0.018(3) -0.002(3) 0.007(3)
C21 0.057(5) 0.093(5) 0.064(5) -0.032(4) 0.011(4) 0.017(4)
C22 0.042(4) 0.090(5) 0.056(4) -0.018(4) 0.005(3) 0.009(4)
Cl1 0.0451(17) 0.0532(15) 0.0378(15) 0.000 0.000 0.000
Cl2 0.151(5) 0.136(4) 0.0343(19) 0.000 0.000 0.087(4)
Cl3 0.162(6) 0.133(4) 0.071(3) 0.000 0.000 0.103(4)
N1 0.051(3) 0.060(3) 0.036(3) -0.003(2) -0.009(2) 0.010(3)
N2 0.039(3) 0.065(3) 0.035(3) -0.002(2) 0.000(2) 0.010(2)
N3 0.041(3) 0.075(3) 0.054(3) -0.013(3) -0.008(3) 0.005(3)
N4 0.041(3) 0.064(3) 0.037(3) -0.008(2) 0.001(2) 0.006(2)
O1 0.081(4) 0.125(5) 0.059(3) -0.030(3) -0.022(3) 0.047(4)
O2 0.070(4) 0.192(8) 0.149(7) -0.086(7) -0.022(5) 0.046(5)
O3 0.085(6) 0.069(4) 0.060(4) 0.000 0.000(4) 0.000
O4 0.176(14) 0.255(18) 0.100(8) -0.077(10) 0.018(8) 0.038(12)
O5 0.54(4) 0.233(17) 0.103(10) 0.095(11) 0.130(16) 0.22(2)
O6 0.142(10) 0.151(10) 0.136(10) 0.068(8) 0.002(8) 0.056(8)
O7 0.55(5) 0.36(3) 0.53(4) -0.35(3) -0.46(4) 0.37(4)

loop_
_atom_type_symbol
_atom_type_description
_atom_type_scat_dispersion_real
_atom_type_scat_dispersion_imag
_atom_type_scat_source
C C 0.0033 0.0016 'International Tables Vol C Tables 4.2.6.8 and 6.1.1.4'
H H 0.0000 0.0000 'International Tables Vol C Tables 4.2.6.8 and 6.1.1.4'
N N 0.0061 0.0033 'International Tables Vol C Tables 4.2.6.8 and 6.1.1.4'
O O 0.0106 0.0060 'International Tables Vol C Tables 4.2.6.8 and 6.1.1.4'
Cl Cl 0.1484 0.1585 'International Tables Vol C Tables 4.2.6.8 and 6.1.1.4'
Fe Fe 0.3463 0.8444 'International Tables Vol C Tables 4.2.6.8 and 6.1.1.4'
Co Co 0.3494 0.9721 'International Tables Vol C Tables 4.2.6.8 and 6.1.1.4'

loop_
_geom_angle_atom_site_label_1
_geom_angle_atom_site_label_2
_geom_angle_atom_site_label_3
_geom_angle
_geom_angle_site_symmetry_1
_geom_angle_site_symmetry_3
_geom_angle_publ_flag
C1 Fe1 C5 39.4(3) . . ?
C1 Fe1 C12 107.6(3) . . ?
C5 Fe1 C12 122.4(4) . . ?
C1 Fe1 C2 40.8(4) . . ?
C5 Fe1 C2 67.3(4) . . ?
C12 Fe1 C2 123.5(4) . . ?
C1 Fe1 C4 67.4(3) . . ?
C5 Fe1 C4 40.3(3) . . ?
C12 Fe1 C4 158.1(4) . . ?
C2 Fe1 C4 67.5(3) . . ?
C1 Fe1 C3 69.8(3) . . ?
C5 Fe1 C3 68.4(3) . . ?
C12 Fe1 C3 160.7(4) . . ?
C2 Fe1 C3 42.1(4) . . ?
C4 Fe1 C3 39.9(3) . . ?
C1 Fe1 C16 121.1(3) . . ?
C5 Fe1 C16 105.6(3) . . ?
C12 Fe1 C16 41.9(4) . . ?
C2 Fe1 C16 158.7(4) . . ?
C4 Fe1 C16 120.9(3) . . ?
C3 Fe1 C16 156.1(4) . . ?
C1 Fe1 C13 127.2(3) . . ?
C5 Fe1 C13 161.1(4) . . ?
C12 Fe1 C13 41.2(4) . . ?
C2 Fe1 C13 111.6(3) . . ?
C4 Fe1 C13 158.3(3) . . ?
C3 Fe1 C13 124.4(3) . . ?
C16 Fe1 C13 68.3(3) . . ?
C1 Fe1 C14 165.0(4) . . ?
C5 Fe1 C14 155.4(4) . . ?
C12 Fe1 C14 67.6(3) . . ?
C2 Fe1 C14 129.0(4) . . ?
C4 Fe1 C14 122.5(3) . . ?
C3 Fe1 C14 109.8(3) . . ?
C16 Fe1 C14 65.5(3) . . ?
C13 Fe1 C14 39.9(3) . . ?
C1 Fe1 C15 154.7(4) . . ?
C5 Fe1 C15 120.6(4) . . ?
C12 Fe1 C15 67.7(4) . . ?
C2 Fe1 C15 162.3(4) . . ?
C4 Fe1 C15 107.3(4) . . ?
C3 Fe1 C15 123.0(4) . . ?
C16 Fe1 C15 38.6(4) . . ?
C13 Fe1 C15 66.6(4) . . ?
C14 Fe1 C15 38.3(3) . . ?
O3 Co1 N2 90.64(14) . 11_654 ?
O3 Co1 N2 90.64(14) . . ?
N2 Co1 N2 178.7(3) 11_654 . ?
O3 Co1 N4 89.68(14) . 8_554 ?
N2 Co1 N4 90.80(18) 11_654 8_554 ?
N2 Co1 N4 89.20(18) . 8_554 ?
O3 Co1 N4 89.68(14) . 14_655 ?
N2 Co1 N4 89.20(18) 11_654 14_655 ?
N2 Co1 N4 90.80(18) . 14_655 ?
N4 Co1 N4 179.4(3) 8_554 14_655 ?
O3 Co1 Cl1 180.000(1) . . ?
N2 Co1 Cl1 89.36(14) 11_654 . ?
N2 Co1 Cl1 89.36(14) . . ?
N4 Co1 Cl1 90.32(14) 8_554 . ?
N4 Co1 Cl1 90.32(14) 14_655 . ?
C5 C1 C2 108.8(7) . . ?
C5 C1 C6 122.2(7) . . ?
C2 C1 C6 128.6(7) . . ?
C5 C1 Fe1 71.0(4) . . ?
C2 C1 Fe1 70.8(4) . . ?
C6 C1 Fe1 118.5(5) . . ?
C1 C2 C3 107.5(7) . . ?
C1 C2 Fe1 68.4(4) . . ?
C3 C2 Fe1 69.4(5) . . ?
C1 C2 H2 126.3 . . ?
C3 C2 H2 126.3 . . ?
Fe1 C2 H2 127.5 . . ?
C4 C3 C2 104.9(7) . . ?
C4 C3 Fe1 70.3(5) . . ?
C2 C3 Fe1 68.5(4) . . ?
C4 C3 H3 127.5 . . ?
C2 C3 H3 127.5 . . ?
Fe1 C3 H3 125.3 . . ?
C5 C4 C3 109.4(7) . . ?
C5 C4 Fe1 68.6(4) . . ?
C3 C4 Fe1 69.8(4) . . ?
C5 C4 H4 125.3 . . ?
C3 C4 H4 125.3 . . ?
Fe1 C4 H4 127.9 . . ?
C1 C5 C4 109.3(7) . . ?
C1 C5 Fe1 69.6(4) . . ?
C4 C5 Fe1 71.1(4) . . ?
C1 C5 H5 125.4 . . ?
C4 C5 H5 125.4 . . ?
Fe1 C5 H5 125.5 . . ?
O1 C6 N1 122.3(7) . . ?
O1 C6 C1 119.8(7) . . ?
N1 C6 C1 117.9(6) . . ?
C8 C7 C11 118.0(6) . . ?
C8 C7 N1 122.4(5) . . ?
C11 C7 N1 119.6(5) . . ?
N2 C8 C7 122.1(5) . . ?
N2 C8 H8 118.9 . . ?
C7 C8 H8 118.9 . . ?
N2 C9 C10 121.8(6) . . ?
N2 C9 H9 119.1 . . ?
C10 C9 H9 119.1 . . ?
C9 C10 C11 119.2(6) . . ?
C9 C10 H10 120.4 . . ?
C11 C10 H10 120.4 . . ?
C10 C11 C7 119.7(6) . . ?
C10 C11 H11 120.1 . . ?
C7 C11 H11 120.1 . . ?
C16 C12 C13 105.7(7) . . ?
C16 C12 Fe1 70.1(5) . . ?
C13 C12 Fe1 70.6(5) . . ?
C16 C12 H12 127.1 . . ?
C13 C12 H12 127.1 . . ?
Fe1 C12 H12 123.9 . . ?
C14 C13 C12 106.1(7) . . ?
C14 C13 Fe1 69.8(5) . . ?
C12 C13 Fe1 68.2(4) . . ?
C14 C13 H13 127.0 . . ?
C12 C13 H13 127.0 . . ?
Fe1 C13 H13 126.5 . . ?
C15 C14 C13 110.6(8) . . ?
C15 C14 Fe1 71.3(5) . . ?
C13 C14 Fe1 70.3(4) . . ?
C15 C14 H14 124.7 . . ?
C13 C14 H14 124.7 . . ?
Fe1 C14 H14 125.2 . . ?
C14 C15 C16 110.1(8) . . ?
C14 C15 Fe1 70.4(5) . . ?
C16 C15 Fe1 70.3(5) . . ?
C14 C15 H15 125.0 . . ?
C16 C15 H15 125.0 . . ?
Fe1 C15 H15 125.9 . . ?
C15 C16 C12 107.5(7) . . ?
C15 C16 C17 125.8(8) . . ?
C12 C16 C17 126.7(9) . . ?
C15 C16 Fe1 71.0(5) . . ?
C12 C16 Fe1 68.0(5) . . ?
C17 C16 Fe1 126.2(6) . . ?
O2 C17 N3 120.4(8) . . ?
O2 C17 C16 119.6(8) . . ?
N3 C17 C16 119.9(7) . . ?
C19 C18 C22 117.2(6) . . ?
C19 C18 N3 118.4(5) . . ?
C22 C18 N3 124.4(6) . . ?
N4 C19 C18 124.1(5) . . ?
N4 C19 H19 117.9 . . ?
C18 C19 H19 117.9 . . ?
N4 C20 C21 121.7(6) . . ?
N4 C20 H20 119.2 . . ?
C21 C20 H20 119.2 . . ?
C22 C21 C20 120.1(6) . . ?
C22 C21 H21 119.9 . . ?
C20 C21 H21 119.9 . . ?
C21 C22 C18 119.3(7) . . ?
C21 C22 H22 120.4 . . ?
C18 C22 H22 120.4 . . ?
O8 C23 H23A 109.5 . . ?
O8 C23 H23B 109.5 . . ?
H23A C23 H23B 109.5 . . ?
O8 C23 H23C 109.5 . . ?
H23A C23 H23C 109.5 . . ?
H23B C23 H23C 109.5 . . ?
Co1 Cl1 Co1 180.0 14_655 . ?
O5 Cl2 O5 111(2) 14_455 . ?
O5 Cl2 O4 109.4(15) 14_455 . ?
O5 Cl2 O4 114.6(11) . . ?
O5 Cl2 O4 114.6(11) 14_455 14_455 ?
O5 Cl2 O4 109.4(15) . 14_455 ?
O4 Cl2 O4 97.1(13) . 14_455 ?
O7 Cl3 O7 113(4) . 2_665 ?
O7 Cl3 O6 106.1(10) . 2_665 ?
O7 Cl3 O6 108.3(17) 2_665 2_665 ?
O7 Cl3 O6 108.3(17) . . ?
O7 Cl3 O6 106.1(10) 2_665 . ?
O6 Cl3 O6 115.4(13) 2_665 . ?
C6 N1 C7 128.5(6) . . ?
C6 N1 H1A 115.7 . . ?
C7 N1 H1A 115.7 . . ?
C8 N2 C9 119.1(5) . . ?
C8 N2 Co1 117.8(4) . . ?
C9 N2 Co1 123.1(4) . . ?
C17 N3 C18 131.7(6) . . ?
C17 N3 H3A 113.8 . . ?
C18 N3 H3A 114.5 . . ?
C20 N4 C19 117.5(6) . . ?
C20 N4 Co1 124.0(4) . 14_655 ?
C19 N4 Co1 118.4(4) . 14_655 ?
Co1 O3 H3B 109.5 . . ?
C23 O8 H8A 109.5 . . ?

loop_
_geom_bond_atom_site_label_1
_geom_bond_atom_site_label_2
_geom_bond_distance
_geom_bond_site_symmetry_2
_geom_bond_publ_flag
Fe1 C1 1.999(7) . ?
Fe1 C5 2.016(7) . ?
Fe1 C12 2.029(8) . ?
Fe1 C2 2.031(8) . ?
Fe1 C4 2.049(7) . ?
Fe1 C3 2.043(8) . ?
Fe1 C16 2.057(9) . ?
Fe1 C13 2.060(7) . ?
Fe1 C14 2.054(8) . ?
Fe1 C15 2.066(9) . ?
Co1 O3 2.125(7) . ?
Co1 N2 2.162(5) 11_654 ?
Co1 N2 2.162(5) . ?
Co1 N4 2.175(5) 8_554 ?
Co1 N4 2.175(5) 14_655 ?
Co1 Cl1 2.5621(12) . ?
C1 C5 1.352(11) . ?
C1 C2 1.404(12) . ?
C1 C6 1.510(11) . ?
C2 C3 1.464(12) . ?
C2 H2 0.9300 . ?
C3 C4 1.396(11) . ?
C3 H3 0.9300 . ?
C4 C5 1.401(11) . ?
C4 H4 0.9300 . ?
C5 H5 0.9300 . ?
C6 O1 1.230(9) . ?
C6 N1 1.271(9) . ?
C7 C8 1.384(8) . ?
C7 C11 1.382(8) . ?
C7 N1 1.410(8) . ?
C8 N2 1.337(8) . ?
C8 H8 0.9300 . ?
C9 N2 1.336(8) . ?
C9 C10 1.372(9) . ?
C9 H9 0.9300 . ?
C10 C11 1.369(9) . ?
C10 H10 0.9300 . ?
C11 H11 0.9300 . ?
C12 C16 1.462(13) . ?
C12 C13 1.439(12) . ?
C12 H12 0.9300 . ?
C13 C14 1.404(12) . ?
C13 H13 0.9300 . ?
C14 C15 1.351(12) . ?
C14 H14 0.9300 . ?
C15 C16 1.364(13) . ?
C15 H15 0.9300 . ?
C16 C17 1.493(12) . ?
C17 O2 1.252(10) . ?
C17 N3 1.292(10) . ?
C18 C19 1.387(9) . ?
C18 C22 1.374(9) . ?
C18 N3 1.410(8) . ?
C19 N4 1.331(8) . ?
C19 H19 0.9300 . ?
C20 N4 1.331(8) . ?
C20 C21 1.385(11) . ?
C20 H20 0.9300 . ?
C21 C22 1.355(11) . ?
C21 H21 0.9300 . ?
C22 H22 0.9300 . ?
C23 O8 1.51(3) . ?
C23 H23A 0.9600 . ?
C23 H23B 0.9600 . ?
C23 H23C 0.9600 . ?
Cl1 Co1 2.5621(12) 14_655 ?
Cl2 O5 1.327(18) 14_455 ?
Cl2 O5 1.327(18) . ?
Cl2 O4 1.387(13) . ?
Cl2 O4 1.387(13) 14_455 ?
Cl3 O7 1.31(2) . ?
Cl3 O7 1.31(2) 2_665 ?
Cl3 O6 1.364(10) 2_665 ?
Cl3 O6 1.364(10) . ?
N1 H1A 0.8600 . ?
N3 H3A 0.8605 . ?
N4 Co1 2.175(5) 14_655 ?
O3 H3B 0.8200 . ?
O8 H8A 0.8200 . ?

loop_
_geom_hbond_atom_site_label_D
_geom_hbond_atom_site_label_H
_geom_hbond_atom_site_label_A
_geom_hbond_distance_DH
_geom_hbond_distance_HA
_geom_hbond_distance_DA
_geom_hbond_angle_DHA
_geom_hbond_site_symmetry_A
N1 H1A O5 0.86 2.30 3.079(14) 150.2 1_654
O3 H3B O8 0.82 2.07 2.77(2) 142.9 1_655
N3 H3A O1 0.86 2.23 2.869(8) 131.5 .

loop_
_geom_torsion_atom_site_label_1
_geom_torsion_atom_site_label_2
_geom_torsion_atom_site_label_3
_geom_torsion_atom_site_label_4
_geom_torsion
_geom_torsion_site_symmetry_1
_geom_torsion_site_symmetry_2
_geom_torsion_site_symmetry_3
_geom_torsion_site_symmetry_4
_geom_torsion_publ_flag
C12 Fe1 C1 C5 -120.0(6) . . . . ?
C2 Fe1 C1 C5 118.7(7) . . . . ?
C4 Fe1 C1 C5 37.4(5) . . . . ?
C3 Fe1 C1 C5 80.3(6) . . . . ?
C16 Fe1 C1 C5 -76.1(6) . . . . ?
C13 Fe1 C1 C5 -161.3(5) . . . . ?
C14 Fe1 C1 C5 171.3(12) . . . . ?
C15 Fe1 C1 C5 -45.2(11) . . . . ?
C5 Fe1 C1 C2 -118.7(7) . . . . ?
C12 Fe1 C1 C2 121.3(5) . . . . ?
C4 Fe1 C1 C2 -81.4(5) . . . . ?
C3 Fe1 C1 C2 -38.4(5) . . . . ?
C16 Fe1 C1 C2 165.2(5) . . . . ?
C13 Fe1 C1 C2 80.0(6) . . . . ?
C14 Fe1 C1 C2 52.6(15) . . . . ?
C15 Fe1 C1 C2 -163.9(8) . . . . ?
C5 Fe1 C1 C6 117.1(8) . . . . ?
C12 Fe1 C1 C6 -2.9(7) . . . . ?
C2 Fe1 C1 C6 -124.2(8) . . . . ?
C4 Fe1 C1 C6 154.4(7) . . . . ?
C3 Fe1 C1 C6 -162.6(7) . . . . ?
C16 Fe1 C1 C6 41.0(8) . . . . ?
C13 Fe1 C1 C6 -44.2(8) . . . . ?
C14 Fe1 C1 C6 -71.6(15) . . . . ?
C15 Fe1 C1 C6 71.8(11) . . . . ?
C5 C1 C2 C3 -2.6(9) . . . . ?
C6 C1 C2 C3 170.2(7) . . . . ?
Fe1 C1 C2 C3 58.6(6) . . . . ?
C5 C1 C2 Fe1 -61.2(6) . . . . ?
C6 C1 C2 Fe1 111.6(8) . . . . ?
C5 Fe1 C2 C1 37.1(5) . . . . ?
C12 Fe1 C2 C1 -77.6(6) . . . . ?
C4 Fe1 C2 C1 80.9(5) . . . . ?
C3 Fe1 C2 C1 119.6(7) . . . . ?
C16 Fe1 C2 C1 -37.1(10) . . . . ?
C13 Fe1 C2 C1 -122.5(5) . . . . ?
C14 Fe1 C2 C1 -164.7(5) . . . . ?
C15 Fe1 C2 C1 157.1(11) . . . . ?
C1 Fe1 C2 C3 -119.6(7) . . . . ?
C5 Fe1 C2 C3 -82.5(5) . . . . ?
C12 Fe1 C2 C3 162.8(5) . . . . ?
C4 Fe1 C2 C3 -38.7(4) . . . . ?
C16 Fe1 C2 C3 -156.6(8) . . . . ?
C13 Fe1 C2 C3 117.9(5) . . . . ?
C14 Fe1 C2 C3 75.7(6) . . . . ?
C15 Fe1 C2 C3 37.6(13) . . . . ?
C1 C2 C3 C4 3.3(9) . . . . ?
Fe1 C2 C3 C4 61.3(6) . . . . ?
C1 C2 C3 Fe1 -57.9(5) . . . . ?
C1 Fe1 C3 C4 -78.5(5) . . . . ?
C5 Fe1 C3 C4 -36.3(5) . . . . ?
C12 Fe1 C3 C4 -164.0(9) . . . . ?
C2 Fe1 C3 C4 -115.8(7) . . . . ?
C16 Fe1 C3 C4 43.4(10) . . . . ?
C13 Fe1 C3 C4 159.5(5) . . . . ?
C14 Fe1 C3 C4 117.4(5) . . . . ?
C15 Fe1 C3 C4 77.0(6) . . . . ?
C1 Fe1 C3 C2 37.3(5) . . . . ?
C5 Fe1 C3 C2 79.5(5) . . . . ?
C12 Fe1 C3 C2 -48.2(11) . . . . ?
C4 Fe1 C3 C2 115.8(7) . . . . ?
C16 Fe1 C3 C2 159.2(7) . . . . ?
C13 Fe1 C3 C2 -84.7(6) . . . . ?
C14 Fe1 C3 C2 -126.8(5) . . . . ?
C15 Fe1 C3 C2 -167.2(5) . . . . ?
C2 C3 C4 C5 -2.9(9) . . . . ?
Fe1 C3 C4 C5 57.2(6) . . . . ?
C2 C3 C4 Fe1 -60.1(5) . . . . ?
C1 Fe1 C4 C5 -36.5(5) . . . . ?
C12 Fe1 C4 C5 44.2(11) . . . . ?
C2 Fe1 C4 C5 -80.8(6) . . . . ?
C3 Fe1 C4 C5 -121.6(8) . . . . ?
C16 Fe1 C4 C5 77.3(6) . . . . ?
C13 Fe1 C4 C5 -173.0(8) . . . . ?
C14 Fe1 C4 C5 156.2(5) . . . . ?
C15 Fe1 C4 C5 117.2(6) . . . . ?
C1 Fe1 C4 C3 85.1(5) . . . . ?
C5 Fe1 C4 C3 121.6(8) . . . . ?
C12 Fe1 C4 C3 165.8(8) . . . . ?
C2 Fe1 C4 C3 40.8(5) . . . . ?
C16 Fe1 C4 C3 -161.1(5) . . . . ?
C13 Fe1 C4 C3 -51.3(11) . . . . ?
C14 Fe1 C4 C3 -82.1(6) . . . . ?
C15 Fe1 C4 C3 -121.2(5) . . . . ?
C2 C1 C5 C4 0.8(10) . . . . ?
C6 C1 C5 C4 -172.5(7) . . . . ?
Fe1 C1 C5 C4 -60.3(6) . . . . ?
C2 C1 C5 Fe1 61.1(6) . . . . ?
C6 C1 C5 Fe1 -112.3(7) . . . . ?
C3 C4 C5 C1 1.4(10) . . . . ?
Fe1 C4 C5 C1 59.4(6) . . . . ?
C3 C4 C5 Fe1 -57.9(6) . . . . ?
C12 Fe1 C5 C1 77.9(6) . . . . ?
C2 Fe1 C5 C1 -38.4(5) . . . . ?
C4 Fe1 C5 C1 -120.0(8) . . . . ?
C3 Fe1 C5 C1 -84.0(6) . . . . ?
C16 Fe1 C5 C1 120.4(5) . . . . ?
C13 Fe1 C5 C1 52.0(13) . . . . ?
C14 Fe1 C5 C1 -174.6(7) . . . . ?
C15 Fe1 C5 C1 159.4(5) . . . . ?
C1 Fe1 C5 C4 120.0(8) . . . . ?
C12 Fe1 C5 C4 -162.1(5) . . . . ?
C2 Fe1 C5 C4 81.6(6) . . . . ?
C3 Fe1 C5 C4 36.0(5) . . . . ?
C16 Fe1 C5 C4 -119.6(6) . . . . ?
C13 Fe1 C5 C4 172.0(9) . . . . ?
C14 Fe1 C5 C4 -54.6(11) . . . . ?
C15 Fe1 C5 C4 -80.6(6) . . . . ?
C5 C1 C6 O1 20.3(12) . . . . ?
C2 C1 C6 O1 -151.6(9) . . . . ?
Fe1 C1 C6 O1 -64.2(10) . . . . ?
C5 C1 C6 N1 -159.9(8) . . . . ?
C2 C1 C6 N1 28.2(12) . . . . ?
Fe1 C1 C6 N1 115.6(7) . . . . ?
C11 C7 C8 N2 -2.3(9) . . . . ?
N1 C7 C8 N2 177.1(6) . . . . ?
N2 C9 C10 C11 -3.0(10) . . . . ?
C9 C10 C11 C7 1.5(10) . . . . ?
C8 C7 C11 C10 1.0(9) . . . . ?
N1 C7 C11 C10 -178.4(6) . . . . ?
C1 Fe1 C12 C16 117.3(5) . . . . ?
C5 Fe1 C12 C16 76.7(6) . . . . ?
C2 Fe1 C12 C16 159.3(5) . . . . ?
C4 Fe1 C12 C16 44.5(11) . . . . ?
C3 Fe1 C12 C16 -163.8(9) . . . . ?
C13 Fe1 C12 C16 -115.7(7) . . . . ?
C14 Fe1 C12 C16 -77.8(5) . . . . ?
C15 Fe1 C12 C16 -36.2(5) . . . . ?
C1 Fe1 C12 C13 -127.0(5) . . . . ?
C5 Fe1 C12 C13 -167.6(5) . . . . ?
C2 Fe1 C12 C13 -85.0(6) . . . . ?
C4 Fe1 C12 C13 160.2(8) . . . . ?
C3 Fe1 C12 C13 -48.1(12) . . . . ?
C16 Fe1 C12 C13 115.7(7) . . . . ?
C14 Fe1 C12 C13 37.9(5) . . . . ?
C15 Fe1 C12 C13 79.4(5) . . . . ?
C16 C12 C13 C14 1.8(9) . . . . ?
Fe1 C12 C13 C14 -59.9(6) . . . . ?
C16 C12 C13 Fe1 61.7(5) . . . . ?
C1 Fe1 C13 C14 -169.3(5) . . . . ?
C5 Fe1 C13 C14 151.8(10) . . . . ?
C12 Fe1 C13 C14 117.7(7) . . . . ?
C2 Fe1 C13 C14 -125.6(5) . . . . ?
C4 Fe1 C13 C14 -42.3(11) . . . . ?
C3 Fe1 C13 C14 -79.7(6) . . . . ?
C16 Fe1 C13 C14 77.3(5) . . . . ?
C15 Fe1 C13 C14 35.4(5) . . . . ?
C1 Fe1 C13 C12 73.0(6) . . . . ?
C5 Fe1 C13 C12 34.1(13) . . . . ?
C2 Fe1 C13 C12 116.7(6) . . . . ?
C4 Fe1 C13 C12 -160.0(9) . . . . ?
C3 Fe1 C13 C12 162.6(6) . . . . ?
C16 Fe1 C13 C12 -40.4(6) . . . . ?
C14 Fe1 C13 C12 -117.7(7) . . . . ?
C15 Fe1 C13 C12 -82.3(6) . . . . ?
C12 C13 C14 C15 -1.3(9) . . . . ?
Fe1 C13 C14 C15 -60.2(6) . . . . ?
C12 C13 C14 Fe1 58.9(5) . . . . ?
C1 Fe1 C14 C15 155.8(12) . . . . ?
C5 Fe1 C14 C15 -37.5(11) . . . . ?
C12 Fe1 C14 C15 81.9(6) . . . . ?
C2 Fe1 C14 C15 -162.3(6) . . . . ?
C4 Fe1 C14 C15 -76.2(7) . . . . ?
C3 Fe1 C14 C15 -118.7(6) . . . . ?
C16 Fe1 C14 C15 36.0(6) . . . . ?
C13 Fe1 C14 C15 121.0(8) . . . . ?
C1 Fe1 C14 C13 34.8(15) . . . . ?
C5 Fe1 C14 C13 -158.5(8) . . . . ?
C12 Fe1 C14 C13 -39.1(5) . . . . ?
C2 Fe1 C14 C13 76.7(6) . . . . ?
C4 Fe1 C14 C13 162.8(5) . . . . ?
C3 Fe1 C14 C13 120.3(5) . . . . ?
C16 Fe1 C14 C13 -84.9(5) . . . . ?
C15 Fe1 C14 C13 -121.0(8) . . . . ?
C13 C14 C15 C16 0.2(10) . . . . ?
Fe1 C14 C15 C16 -59.3(7) . . . . ?
C13 C14 C15 Fe1 59.5(6) . . . . ?
C1 Fe1 C15 C14 -165.6(7) . . . . ?
C5 Fe1 C15 C14 162.9(5) . . . . ?
C12 Fe1 C15 C14 -81.7(6) . . . . ?
C2 Fe1 C15 C14 50.9(14) . . . . ?
C4 Fe1 C15 C14 120.9(6) . . . . ?
C3 Fe1 C15 C14 80.1(6) . . . . ?
C16 Fe1 C15 C14 -120.9(8) . . . . ?
C13 Fe1 C15 C14 -36.8(5) . . . . ?
C1 Fe1 C15 C16 -44.7(11) . . . . ?
C5 Fe1 C15 C16 -76.2(6) . . . . ?
C12 Fe1 C15 C16 39.2(5) . . . . ?
C2 Fe1 C15 C16 171.8(9) . . . . ?
C4 Fe1 C15 C16 -118.1(5) . . . . ?
C3 Fe1 C15 C16 -159.0(5) . . . . ?
C13 Fe1 C15 C16 84.1(6) . . . . ?
C14 Fe1 C15 C16 120.9(8) . . . . ?
C14 C15 C16 C12 0.9(10) . . . . ?
Fe1 C15 C16 C12 -58.4(6) . . . . ?
C14 C15 C16 C17 -179.2(8) . . . . ?
Fe1 C15 C16 C17 121.4(9) . . . . ?
C14 C15 C16 Fe1 59.3(6) . . . . ?
C13 C12 C16 C15 -1.7(9) . . . . ?
Fe1 C12 C16 C15 60.3(6) . . . . ?
C13 C12 C16 C17 178.5(8) . . . . ?
Fe1 C12 C16 C17 -119.5(9) . . . . ?
C13 C12 C16 Fe1 -62.0(5) . . . . ?
C1 Fe1 C16 C15 159.5(5) . . . . ?
C5 Fe1 C16 C15 119.8(5) . . . . ?
C12 Fe1 C16 C15 -118.9(7) . . . . ?
C2 Fe1 C16 C15 -173.1(8) . . . . ?
C4 Fe1 C16 C15 78.8(6) . . . . ?
C3 Fe1 C16 C15 48.0(10) . . . . ?
C13 Fe1 C16 C15 -79.2(6) . . . . ?
C14 Fe1 C16 C15 -35.7(5) . . . . ?
C1 Fe1 C16 C12 -81.7(5) . . . . ?
C5 Fe1 C16 C12 -121.4(5) . . . . ?
C2 Fe1 C16 C12 -54.3(10) . . . . ?
C4 Fe1 C16 C12 -162.3(5) . . . . ?
C3 Fe1 C16 C12 166.8(7) . . . . ?
C13 Fe1 C16 C12 39.7(5) . . . . ?
C14 Fe1 C16 C12 83.1(5) . . . . ?
C15 Fe1 C16 C12 118.9(7) . . . . ?
C1 Fe1 C16 C17 38.5(10) . . . . ?
C5 Fe1 C16 C17 -1.2(9) . . . . ?
C12 Fe1 C16 C17 120.2(10) . . . . ?
C2 Fe1 C16 C17 65.9(13) . . . . ?
C4 Fe1 C16 C17 -42.1(10) . . . . ?
C3 Fe1 C16 C17 -73.0(12) . . . . ?
C13 Fe1 C16 C17 159.9(9) . . . . ?
C14 Fe1 C16 C17 -156.7(10) . . . . ?
C15 Fe1 C16 C17 -121.0(11) . . . . ?
C15 C16 C17 O2 20.9(15) . . . . ?
C12 C16 C17 O2 -159.3(10) . . . . ?
Fe1 C16 C17 O2 112.6(10) . . . . ?
C15 C16 C17 N3 -155.6(9) . . . . ?
C12 C16 C17 N3 24.2(14) . . . . ?
Fe1 C16 C17 N3 -63.9(12) . . . . ?
C22 C18 C19 N4 -4.0(10) . . . . ?
N3 C18 C19 N4 175.8(6) . . . . ?
N4 C20 C21 C22 -2.6(13) . . . . ?
C20 C21 C22 C18 0.3(13) . . . . ?
C19 C18 C22 C21 2.7(11) . . . . ?
N3 C18 C22 C21 -177.1(7) . . . . ?
O3 Co1 Cl1 Co1 0(20) . . . 14_655 ?
N2 Co1 Cl1 Co1 -177(62) 11_654 . . 14_655 ?
N2 Co1 Cl1 Co1 3(19) . . . 14_655 ?
N4 Co1 Cl1 Co1 -86(19) 8_554 . . 14_655 ?
N4 Co1 Cl1 Co1 94(19) 14_655 . . 14_655 ?
O1 C6 N1 C7 2.8(13) . . . . ?
C1 C6 N1 C7 -177.1(6) . . . . ?
C8 C7 N1 C6 1.3(11) . . . . ?
C11 C7 N1 C6 -179.3(7) . . . . ?
C7 C8 N2 C9 0.9(9) . . . . ?
C7 C8 N2 Co1 -175.6(5) . . . . ?
C10 C9 N2 C8 1.8(10) . . . . ?
C10 C9 N2 Co1 178.1(5) . . . . ?
O3 Co1 N2 C8 134.5(4) . . . . ?
N2 Co1 N2 C8 -45.5(5) 11_654 . . . ?
N4 Co1 N2 C8 44.8(5) 8_554 . . . ?
N4 Co1 N2 C8 -135.8(5) 14_655 . . . ?
Cl1 Co1 N2 C8 -45.5(4) . . . . ?
O3 Co1 N2 C9 -41.9(5) . . . . ?
N2 Co1 N2 C9 138.1(5) 11_654 . . . ?
N4 Co1 N2 C9 -131.5(5) 8_554 . . . ?
N4 Co1 N2 C9 47.8(5) 14_655 . . . ?
Cl1 Co1 N2 C9 138.1(5) . . . . ?
O2 C17 N3 C18 -9.6(16) . . . . ?
C16 C17 N3 C18 166.9(7) . . . . ?
C19 C18 N3 C17 -154.0(9) . . . . ?
C22 C18 N3 C17 25.7(13) . . . . ?
C21 C20 N4 C19 1.5(10) . . . . ?
C21 C20 N4 Co1 178.4(6) . . . 14_655 ?
C18 C19 N4 C20 1.9(10) . . . . ?
C18 C19 N4 Co1 -175.3(5) . . . 14_655 ?
